data_7157265
loop_
_publ_author_name
'Mayorqu\'in-Torres, Martha C'
'Gonz\'alez-Orozco, Juan Carlos'
'Flores-\'Alamo, Marcos'
'Camacho-Arroyo, Ignacio'
'Iglesias-Arteaga, Mart\'in A'

_publ_section_title
;
 Palladium catalyzed synthesis of benzannulated steroid spiroketals.
;
_journal_issue 4
_journal_name_full 'Organic &amp; biomolecular chemistry'
_journal_page_first 725
_journal_page_last 737
_journal_paper_doi 10.1039/c9ob02255d
_journal_volume 18
_journal_year 2020
_chemical_absolute_configuration syn
_chemical_formula_sum 'C28 H36 O4'
_chemical_formula_weight 436.57
_space_group_IT_number 19
_space_group_name_Hall 'P 2ac 2ab'
_space_group_name_H-M_alt 'P 21 21 21'
_symmetry_cell_setting orthorhombic
_symmetry_Int_Tables_number 19
_symmetry_space_group_name_Hall 'P 2ac 2ab'
_symmetry_space_group_name_H-M 'P 21 21 21'
_atom_sites_solution_hydrogens mixed
_audit_conform_dict_location ftp://ftp.iucr.org/pub/cif_core.dic
_audit_conform_dict_name cif_core.dic
_audit_conform_dict_version 2.4.5
_audit_creation_date 2019-08-21T09:50:14-00:00
_audit_creation_method 'WinGX routine CIF_UPDATE'
_audit_update_record
;
2019-09-11 deposited with the CCDC.	2019-12-19 downloaded from the CCDC.
;
_cell_angle_alpha 90
_cell_angle_beta 90
_cell_angle_gamma 90
_cell_formula_units_Z 4
_cell_length_a 7.7797(3)
_cell_length_b 13.9645(7)
_cell_length_c 21.3823(10)
_cell_measurement_reflns_used 6388
_cell_measurement_temperature 130(2)
_cell_measurement_theta_max 73.581
_cell_measurement_theta_min 3.724
_cell_volume 2322.96(18)
_computing_cell_refinement
;
        CrysAlisPro, Agilent Technologies,
        Version 1.171.36.32 (release 02-08-2013 CrysAlis171 .NET)
        (compiled Aug  2 2013,16:46:58)
;
_computing_data_collection
;
        CrysAlisPro, Agilent Technologies,
        Version 1.171.36.32 (release 02-08-2013 CrysAlis171 .NET)
        (compiled Aug  2 2013,16:46:58)
;
_computing_data_reduction
;
        CrysAlisPro, Agilent Technologies,
        Version 1.171.36.32 (release 02-08-2013 CrysAlis171 .NET)
        (compiled Aug  2 2013,16:46:58)
;
_computing_molecular_graphics
;
          'Ortep-3 for Windows (Farrugia, 1997)'
      L. J. Farrugia, J. Appl. Crystallogr., 1997, 30, 565.
;
_computing_publication_material
;	
        'WinGX publication routines (Farrugia, 1999)'				 
	L. J. Farrugia, J. Appl. Crystallogr., 1999, 32, 837-838.
;
_computing_structure_refinement
;
      'SHELXS-2014 (Sheldrick, 2015)'
      Sheldrick, G. M. (2015). Acta Cryst. C71, 3--8.
;
_computing_structure_solution
;
      'SHELXS-2014 (Sheldrick, 2015)'
      Sheldrick, G. M. (2015). Acta Cryst. A71, 3--8.
;
_diffrn_ambient_temperature 130(2)
_diffrn_detector_area_resol_mean 10.4685
_diffrn_measured_fraction_theta_full 1
_diffrn_measured_fraction_theta_max 0.984
_diffrn_measurement_device_type 'Xcalibur, Atlas, Gemini'
_diffrn_measurement_method '\w scans'
_diffrn_orient_matrix_UB_11 -0.0247782
_diffrn_orient_matrix_UB_12 0.0051409
_diffrn_orient_matrix_UB_13 0.0714715
_diffrn_orient_matrix_UB_21 -0.032546
_diffrn_orient_matrix_UB_22 0.1085136
_diffrn_orient_matrix_UB_23 -0.0047791
_diffrn_orient_matrix_UB_31 -0.1937472
_diffrn_orient_matrix_UB_32 -0.0187596
_diffrn_orient_matrix_UB_33 -0.0082179
_diffrn_radiation_monochromator graphite
_diffrn_radiation_type CuK\a
_diffrn_radiation_wavelength 1.54184
_diffrn_reflns_av_R_equivalents 0.0254
_diffrn_reflns_av_unetI/netI 0.0328
_diffrn_reflns_Laue_measured_fraction_full 1
_diffrn_reflns_Laue_measured_fraction_max 0.984
_diffrn_reflns_limit_h_max 6
_diffrn_reflns_limit_h_min -9
_diffrn_reflns_limit_k_max 17
_diffrn_reflns_limit_k_min -17
_diffrn_reflns_limit_l_max 26
_diffrn_reflns_limit_l_min -26
_diffrn_reflns_number 14520
_diffrn_reflns_point_group_measured_fraction_full 0.999
_diffrn_reflns_point_group_measured_fraction_max 0.971
_diffrn_reflns_theta_full 67.684
_diffrn_reflns_theta_max 73.807
_diffrn_reflns_theta_min 3.781
_exptl_absorpt_coefficient_mu 0.647
_exptl_absorpt_correction_T_max 0.826
_exptl_absorpt_correction_T_min 0.75
_exptl_absorpt_correction_type analytical
_exptl_absorpt_process_details
;
        CrysAlisPro, Agilent Technologies,
        Version 1.171.36.32 (release 02-08-2013 CrysAlis171 .NET)
        (compiled Aug  2 2013,16:46:58)
Analytical numeric absorption correction using a multifaceted crystal
                        model based on expressions derived by R.C. Clark & J.S.
        (Clark, R. C. & Reid, J. S. (1995). Acta Cryst. A51, 887-897)
;
_exptl_crystal_colour colourless
_exptl_crystal_density_diffrn 1.248
_exptl_crystal_description prism
_exptl_crystal_F_000 944
_exptl_crystal_size_max 0.56
_exptl_crystal_size_mid 0.38
_exptl_crystal_size_min 0.35
_refine_diff_density_max 0.238
_refine_diff_density_min -0.233
_refine_diff_density_rms 0.038
_refine_ls_abs_structure_details
;
 Flack x determined using 1690 quotients [(I+)-(I-)]/[(I+)+(I-)]
 (Parsons, Flack and Wagner, Acta Cryst. B69 (2013) 249-259).
;
_refine_ls_abs_structure_Flack -0.03(9)
_refine_ls_extinction_coef 0.0037(4)
_refine_ls_extinction_expression Fc^*^=kFc[1+0.001xFc^2^\l^3^/sin(2\q)]^-1/4^
_refine_ls_extinction_method 'SHELXL-2018/3 (Sheldrick 2018)'
_refine_ls_goodness_of_fit_ref 1.046
_refine_ls_hydrogen_treatment mixed
_refine_ls_matrix_type full
_refine_ls_number_parameters 296
_refine_ls_number_reflns 4554
_refine_ls_number_restraints 1
_refine_ls_restrained_S_all 1.046
_refine_ls_R_factor_all 0.0402
_refine_ls_R_factor_gt 0.0367
_refine_ls_shift/su_max 0
_refine_ls_shift/su_mean 0
_refine_ls_structure_factor_coef Fsqd
_refine_ls_weighting_details 'w=1/[\s^2^(Fo^2^)+(0.0506P)^2^+0.5673P] where P=(Fo^2^+2Fc^2^)/3'
_refine_ls_weighting_scheme calc
_refine_ls_wR_factor_gt 0.0913
_refine_ls_wR_factor_ref 0.0941
_reflns_Friedel_coverage 0.726
_reflns_Friedel_fraction_full 0.997
_reflns_Friedel_fraction_max 0.953
_reflns_number_gt 4262
_reflns_number_total 4554
_reflns_threshold_expression 'I > 2\s(I)'
_cod_data_source_file c9ob02255d2.cif
_cod_data_source_block 1-mcmt99b2
_cod_depositor_comments 'Adding full bibliography for 7157265--7157270.cif.'
_cod_database_code 7157265
_shelx_estimated_absorpt_t_min 0.713
_shelx_estimated_absorpt_t_max 0.805

loop_
_symmetry_equiv_pos_as_xyz
'x, y, z'
'-x+1/2, -y, z+1/2'
'x+1/2, -y+1/2, -z'
'-x, y+1/2, -z+1/2'

loop_
_atom_site_label
_atom_site_type_symbol
_atom_site_fract_x
_atom_site_fract_y
_atom_site_fract_z
_atom_site_U_iso_or_equiv
_atom_site_adp_type
_atom_site_occupancy
_atom_site_site_symmetry_order
_atom_site_calc_flag
_atom_site_refinement_flags_posn
_atom_site_refinement_flags_adp
C1 C 0.0862(3) 0.14816(15) -0.57551(10) 0.0216(5) Uani 1 1 d . .
H1A H 0.103768 0.210123 -0.553937 0.026 Uiso 1 1 calc R U
H1B H 0.181121 0.104946 -0.563101 0.026 Uiso 1 1 calc R U
C2 C 0.0944(3) 0.16457(17) -0.64663(11) 0.0271(5) Uani 1 1 d . .
H2A H 0.103598 0.101709 -0.667774 0.033 Uiso 1 1 calc R U
H2B H -0.014266 0.194796 -0.660422 0.033 Uiso 1 1 calc R U
C3 C 0.2388(3) 0.22498(16) -0.66652(10) 0.0239(5) Uani 1 1 d . .
C4 C 0.3558(3) 0.27392(16) -0.68399(10) 0.0232(5) Uani 1 1 d . .
C5 C -0.2281(3) 0.18006(15) -0.56134(10) 0.0214(5) Uani 1 1 d . .
C6 C -0.4122(3) 0.14658(16) -0.56034(12) 0.0251(5) Uani 1 1 d . .
H6A H -0.486711 0.198194 -0.576831 0.03 Uiso 1 1 calc R U
H6B H -0.446712 0.134179 -0.516516 0.03 Uiso 1 1 calc R U
C7 C -0.4410(3) 0.05561(15) -0.59899(11) 0.0226(5) Uani 1 1 d . .
H7A H -0.560752 0.033251 -0.593314 0.027 Uiso 1 1 calc R U
H7B H -0.42394 0.070165 -0.643876 0.027 Uiso 1 1 calc R U
C8 C -0.3174(3) -0.02314(15) -0.57923(10) 0.0175(4) Uani 1 1 d . .
H8 H -0.33433 -0.036447 -0.533694 0.021 Uiso 1 1 calc R U
C9 C -0.1300(3) 0.01019(14) -0.58974(10) 0.0168(4) Uani 1 1 d . .
H9 H -0.120605 0.026009 -0.635219 0.02 Uiso 1 1 calc R U
C10 C -0.0854(3) 0.10453(15) -0.55370(10) 0.0195(4) Uani 1 1 d . .
C11 C 0.0023(3) -0.06962(16) -0.57748(11) 0.0235(5) Uani 1 1 d . .
H11A H 0.116471 -0.047816 -0.592175 0.028 Uiso 1 1 calc R U
H11B H 0.010391 -0.080674 -0.531836 0.028 Uiso 1 1 calc R U
C12 C -0.0417(3) -0.16478(15) -0.60984(11) 0.0225(5) Uani 1 1 d . .
H12A H -0.028963 -0.15732 -0.655643 0.027 Uiso 1 1 calc R U
H12B H 0.039702 -0.214864 -0.595842 0.027 Uiso 1 1 calc R U
C13 C -0.2250(3) -0.19614(14) -0.59485(9) 0.0176(4) Uani 1 1 d . .
C14 C -0.3467(3) -0.11531(14) -0.61567(9) 0.0168(4) Uani 1 1 d . .
H14 H -0.318791 -0.101065 -0.660366 0.02 Uiso 1 1 calc R U
C15 C -0.5268(3) -0.16060(15) -0.61503(10) 0.0206(4) Uani 1 1 d . .
H15A H -0.601989 -0.130347 -0.646733 0.025 Uiso 1 1 calc R U
H15B H -0.580942 -0.15387 -0.57336 0.025 Uiso 1 1 calc R U
C16 C -0.4946(3) -0.26705(16) -0.63081(10) 0.0241(5) Uani 1 1 d . .
H16A H -0.543365 -0.308896 -0.597903 0.029 Uiso 1 1 calc R U
H16B H -0.548335 -0.28385 -0.671326 0.029 Uiso 1 1 calc R U
C17 C -0.2982(3) -0.27897(15) -0.63430(10) 0.0210(5) Uani 1 1 d . .
H17 H -0.25822 -0.273533 -0.678606 0.025 Uiso 1 1 calc R U
C18 C -0.2452(3) -0.22091(16) -0.52549(10) 0.0229(5) Uani 1 1 d . .
H18A H -0.17164 -0.275647 -0.515215 0.034 Uiso 1 1 calc R U
H18B H -0.365422 -0.237279 -0.51686 0.034 Uiso 1 1 calc R U
H18C H -0.211641 -0.165674 -0.500005 0.034 Uiso 1 1 calc R U
C19 C -0.0746(3) 0.08710(16) -0.48206(10) 0.0253(5) Uani 1 1 d . .
H19A H -0.177789 0.053043 -0.468038 0.038 Uiso 1 1 calc R U
H19B H -0.066589 0.14873 -0.460331 0.038 Uiso 1 1 calc R U
H19C H 0.027374 0.048533 -0.47261 0.038 Uiso 1 1 calc R U
C20 C -0.1114(3) -0.41533(16) -0.62765(11) 0.0280(5) Uani 1 1 d . .
C21 C -0.0876(4) -0.50878(18) -0.59414(14) 0.0384(6) Uani 1 1 d . .
H21A H -0.086339 -0.497543 -0.548904 0.058 Uiso 1 1 calc R U
H21B H 0.021511 -0.537837 -0.60695 0.058 Uiso 1 1 calc R U
H21C H -0.182519 -0.552018 -0.604683 0.058 Uiso 1 1 calc R U
C22 C 0.4976(3) 0.33199(16) -0.70466(10) 0.0215(5) Uani 1 1 d . .
C23 C 0.6589(3) 0.29056(16) -0.71406(10) 0.0245(5) Uani 1 1 d . .
H23 H 0.67471 0.224064 -0.706621 0.029 Uiso 1 1 calc R U
C24 C 0.7959(3) 0.34571(18) -0.73412(11) 0.0275(5) Uani 1 1 d . .
H24 H 0.905393 0.317143 -0.740288 0.033 Uiso 1 1 calc R U
C25 C 0.7733(3) 0.44241(18) -0.74520(10) 0.0285(5) Uani 1 1 d . .
H25 H 0.867527 0.480162 -0.759041 0.034 Uiso 1 1 calc R U
C26 C 0.6134(3) 0.48472(17) -0.73619(10) 0.0265(5) Uani 1 1 d . .
H26 H 0.599004 0.551187 -0.744067 0.032 Uiso 1 1 calc R U
C27 C 0.4744(3) 0.43057(16) -0.71575(10) 0.0227(5) Uani 1 1 d . .
C28 C 0.3004(4) 0.47366(18) -0.70428(13) 0.0331(6) Uani 1 1 d . .
H28A H 0.21087 0.429682 -0.720309 0.04 Uiso 1 1 calc R U
H28B H 0.282599 0.481124 -0.658696 0.04 Uiso 1 1 calc R U
O1 O -0.1944(2) 0.26445(11) -0.56521(9) 0.0313(4) Uani 1 1 d . .
O2 O -0.2567(2) -0.37317(10) -0.60936(7) 0.0253(4) Uani 1 1 d . .
O3 O -0.0142(2) -0.38099(13) -0.66560(10) 0.0400(5) Uani 1 1 d . .
O4 O 0.2826(3) 0.56323(13) -0.73342(9) 0.0374(5) Uani 1 1 d D .
H4D H 0.194(4) 0.586(2) -0.7151(16) 0.056 Uiso 1 1 d D U

loop_
_atom_site_aniso_label
_atom_site_aniso_U_11
_atom_site_aniso_U_22
_atom_site_aniso_U_33
_atom_site_aniso_U_23
_atom_site_aniso_U_13
_atom_site_aniso_U_12
C1 0.0191(11) 0.0187(10) 0.0270(11) -0.0014(8) 0.0000(9) -0.0026(9)
C2 0.0266(12) 0.0276(12) 0.0271(11) -0.0024(9) 0.0041(10) -0.0087(10)
C3 0.0245(12) 0.0215(10) 0.0257(11) 0.0003(9) 0.0016(9) -0.0001(10)
C4 0.0229(12) 0.0221(10) 0.0245(11) 0.0008(9) 0.0000(9) 0.0007(10)
C5 0.0264(11) 0.0185(10) 0.0194(10) -0.0037(8) 0.0030(9) 0.0000(9)
C6 0.0210(11) 0.0204(11) 0.0339(12) -0.0024(9) 0.0028(10) 0.0044(9)
C7 0.0165(10) 0.0186(10) 0.0328(12) -0.0005(9) -0.0006(9) 0.0017(9)
C8 0.0162(10) 0.0178(9) 0.0186(9) 0.0010(7) 0.0011(8) 0.0006(8)
C9 0.0162(10) 0.0153(9) 0.0188(9) 0.0008(8) 0.0025(8) 0.0010(8)
C10 0.0200(11) 0.0175(10) 0.0209(10) -0.0004(8) 0.0004(9) -0.0027(9)
C11 0.0144(10) 0.0211(10) 0.0349(12) -0.0011(9) -0.0004(9) 0.0019(9)
C12 0.0187(11) 0.0179(10) 0.0308(12) -0.0005(9) 0.0034(9) 0.0031(9)
C13 0.0179(10) 0.0164(10) 0.0185(10) 0.0005(7) 0.0016(8) 0.0011(8)
C14 0.0158(10) 0.0184(10) 0.0164(9) 0.0019(8) 0.0009(8) 0.0012(8)
C15 0.0178(10) 0.0194(10) 0.0247(10) 0.0030(9) -0.0028(9) -0.0003(9)
C16 0.0243(11) 0.0214(11) 0.0267(11) 0.0002(9) -0.0034(10) -0.0037(10)
C17 0.0256(11) 0.0154(10) 0.0221(10) 0.0014(8) 0.0009(9) -0.0013(9)
C18 0.0234(11) 0.0230(11) 0.0222(10) 0.0040(9) -0.0029(9) 0.0002(10)
C19 0.0288(12) 0.0250(11) 0.0219(11) -0.0021(9) -0.0019(9) -0.0042(10)
C20 0.0293(12) 0.0183(10) 0.0366(13) -0.0034(9) -0.0015(11) -0.0006(10)
C21 0.0448(16) 0.0230(12) 0.0473(15) 0.0012(11) -0.0020(13) 0.0090(12)
C22 0.0248(11) 0.0218(11) 0.0178(10) 0.0007(8) 0.0005(9) -0.0032(9)
C23 0.0285(12) 0.0227(11) 0.0225(11) 0.0028(9) 0.0012(9) 0.0003(10)
C24 0.0215(12) 0.0367(13) 0.0243(11) 0.0069(10) 0.0030(9) 0.0022(11)
C25 0.0270(12) 0.0350(13) 0.0234(11) 0.0044(10) 0.0004(9) -0.0108(11)
C26 0.0334(13) 0.0223(11) 0.0238(11) 0.0022(8) -0.0012(10) -0.0064(11)
C27 0.0272(12) 0.0236(11) 0.0172(10) -0.0003(8) 0.0005(9) -0.0014(10)
C28 0.0344(14) 0.0272(12) 0.0377(13) 0.0061(10) 0.0088(11) 0.0033(11)
O1 0.0314(9) 0.0182(8) 0.0441(10) -0.0020(7) 0.0033(8) 0.0004(7)
O2 0.0286(8) 0.0159(7) 0.0314(8) 0.0016(6) 0.0030(7) 0.0015(7)
O3 0.0338(10) 0.0247(8) 0.0615(13) 0.0002(9) 0.0140(10) 0.0040(8)
O4 0.0400(11) 0.0272(9) 0.0451(11) 0.0058(8) 0.0102(9) 0.0089(8)

loop_
_atom_type_symbol
_atom_type_description
_atom_type_scat_dispersion_real
_atom_type_scat_dispersion_imag
_atom_type_scat_source
C C 0.0181 0.0091 'International Tables Vol C Tables 4.2.6.8 and 6.1.1.4'
H H 0 0 'International Tables Vol C Tables 4.2.6.8 and 6.1.1.4'
O O 0.0492 0.0322 'International Tables Vol C Tables 4.2.6.8 and 6.1.1.4'

loop_
_exptl_crystal_face_index_h
_exptl_crystal_face_index_k
_exptl_crystal_face_index_l
_exptl_crystal_face_perp_dist
0 -9 -3 0.1915
0 9 3 0.1915
0 2 -14 0.1726
0 -2 14 0.1726
-5 -2 0 0.2272
5 2 0 0.2272

loop_
_geom_angle_atom_site_label_1
_geom_angle_atom_site_label_2
_geom_angle_atom_site_label_3
_geom_angle
C2 C1 C10 113.21(19)
C2 C1 H1A 108.9
C10 C1 H1A 108.9
C2 C1 H1B 108.9
C10 C1 H1B 108.9
H1A C1 H1B 107.7
C3 C2 C1 113.81(19)
C3 C2 H2A 108.8
C1 C2 H2A 108.8
C3 C2 H2B 108.8
C1 C2 H2B 108.8
H2A C2 H2B 107.7
C4 C3 C2 178.7(2)
C3 C4 C22 179.4(3)
O1 C5 C6 120.6(2)
O1 C5 C10 121.2(2)
C6 C5 C10 118.10(18)
C5 C6 C7 112.87(18)
C5 C6 H6A 109
C7 C6 H6A 109
C5 C6 H6B 109
C7 C6 H6B 109
H6A C6 H6B 107.8
C8 C7 C6 110.93(18)
C8 C7 H7A 109.5
C6 C7 H7A 109.5
C8 C7 H7B 109.5
C6 C7 H7B 109.5
H7A C7 H7B 108
C7 C8 C14 111.99(17)
C7 C8 C9 109.77(17)
C14 C8 C9 108.75(16)
C7 C8 H8 108.8
C14 C8 H8 108.8
C9 C8 H8 108.8
C11 C9 C8 112.81(16)
C11 C9 C10 112.17(17)
C8 C9 C10 112.99(17)
C11 C9 H9 106.1
C8 C9 H9 106.1
C10 C9 H9 106.1
C5 C10 C1 108.76(17)
C5 C10 C19 104.55(17)
C1 C10 C19 108.28(18)
C5 C10 C9 111.39(17)
C1 C10 C9 112.09(17)
C19 C10 C9 111.44(17)
C12 C11 C9 113.58(18)
C12 C11 H11A 108.8
C9 C11 H11A 108.8
C12 C11 H11B 108.8
C9 C11 H11B 108.8
H11A C11 H11B 107.7
C13 C12 C11 111.23(18)
C13 C12 H12A 109.4
C11 C12 H12A 109.4
C13 C12 H12B 109.4
C11 C12 H12B 109.4
H12A C12 H12B 108
C12 C13 C18 111.38(18)
C12 C13 C14 107.69(16)
C18 C13 C14 112.50(17)
C12 C13 C17 116.48(17)
C18 C13 C17 108.82(17)
C14 C13 C17 99.48(16)
C8 C14 C15 118.69(17)
C8 C14 C13 112.32(17)
C15 C14 C13 104.86(16)
C8 C14 H14 106.8
C15 C14 H14 106.8
C13 C14 H14 106.8
C14 C15 C16 104.27(17)
C14 C15 H15A 110.9
C16 C15 H15A 110.9
C14 C15 H15B 110.9
C16 C15 H15B 110.9
H15A C15 H15B 108.9
C17 C16 C15 105.99(18)
C17 C16 H16A 110.5
C15 C16 H16A 110.5
C17 C16 H16B 110.5
C15 C16 H16B 110.5
H16A C16 H16B 108.7
O2 C17 C16 107.47(17)
O2 C17 C13 113.31(17)
C16 C17 C13 105.03(18)
O2 C17 H17 110.3
C16 C17 H17 110.3
C13 C17 H17 110.3
C13 C18 H18A 109.5
C13 C18 H18B 109.5
H18A C18 H18B 109.5
C13 C18 H18C 109.5
H18A C18 H18C 109.5
H18B C18 H18C 109.5
C10 C19 H19A 109.5
C10 C19 H19B 109.5
H19A C19 H19B 109.5
C10 C19 H19C 109.5
H19A C19 H19C 109.5
H19B C19 H19C 109.5
O3 C20 O2 123.5(2)
O3 C20 C21 126.1(2)
O2 C20 C21 110.4(2)
C20 C21 H21A 109.5
C20 C21 H21B 109.5
H21A C21 H21B 109.5
C20 C21 H21C 109.5
H21A C21 H21C 109.5
H21B C21 H21C 109.5
C23 C22 C27 119.7(2)
C23 C22 C4 120.0(2)
C27 C22 C4 120.3(2)
C24 C23 C22 120.4(2)
C24 C23 H23 119.8
C22 C23 H23 119.8
C25 C24 C23 120.0(2)
C25 C24 H24 120
C23 C24 H24 120
C24 C25 C26 120.3(2)
C24 C25 H25 119.8
C26 C25 H25 119.8
C27 C26 C25 120.6(2)
C27 C26 H26 119.7
C25 C26 H26 119.7
C26 C27 C22 119.0(2)
C26 C27 C28 122.3(2)
C22 C27 C28 118.7(2)
O4 C28 C27 111.9(2)
O4 C28 H28A 109.2
C27 C28 H28A 109.2
O4 C28 H28B 109.2
C27 C28 H28B 109.2
H28A C28 H28B 107.9
C20 O2 C17 118.66(17)
C28 O4 H4D 102(2)

loop_
_geom_bond_atom_site_label_1
_geom_bond_atom_site_label_2
_geom_bond_distance
C1 C2 1.539(3)
C1 C10 1.540(3)
C1 H1A 0.99
C1 H1B 0.99
C2 C3 1.467(3)
C2 H2A 0.99
C2 H2B 0.99
C3 C4 1.198(3)
C4 C22 1.439(3)
C5 O1 1.210(3)
C5 C6 1.507(3)
C5 C10 1.540(3)
C6 C7 1.532(3)
C6 H6A 0.99
C6 H6B 0.99
C7 C8 1.521(3)
C7 H7A 0.99
C7 H7B 0.99
C8 C14 1.522(3)
C8 C9 1.547(3)
C8 H8 1
C9 C11 1.540(3)
C9 C10 1.565(3)
C9 H9 1
C10 C19 1.553(3)
C11 C12 1.537(3)
C11 H11A 0.99
C11 H11B 0.99
C12 C13 1.525(3)
C12 H12A 0.99
C12 H12B 0.99
C13 C18 1.531(3)
C13 C14 1.539(3)
C13 C17 1.541(3)
C14 C15 1.537(3)
C14 H14 1
C15 C16 1.545(3)
C15 H15A 0.99
C15 H15B 0.99
C16 C17 1.539(3)
C16 H16A 0.99
C16 H16B 0.99
C17 O2 1.456(3)
C17 H17 1
C18 H18A 0.98
C18 H18B 0.98
C18 H18C 0.98
C19 H19A 0.98
C19 H19B 0.98
C19 H19C 0.98
C20 O3 1.208(3)
C20 O2 1.333(3)
C20 C21 1.500(3)
C21 H21A 0.98
C21 H21B 0.98
C21 H21C 0.98
C22 C23 1.397(3)
C22 C27 1.408(3)
C23 C24 1.383(3)
C23 H23 0.95
C24 C25 1.382(3)
C24 H24 0.95
C25 C26 1.391(4)
C25 H25 0.95
C26 C27 1.390(3)
C26 H26 0.95
C27 C28 1.502(3)
C28 O4 1.404(3)
C28 H28A 0.99
C28 H28B 0.99
O4 H4D 0.85(2)

loop_
_geom_hbond_atom_site_label_D
_geom_hbond_atom_site_label_H
_geom_hbond_atom_site_label_A
_geom_hbond_distance_DH
_geom_hbond_distance_HA
_geom_hbond_distance_DA
_geom_hbond_angle_DHA
_geom_hbond_site_symmetry_A
_geom_hbond_publ_flag
O4 H4D O3 0.85(2) 1.99(2) 2.836(3) 171(3) 1_565 yes
O4 H4D O3 0.85(2) 1.99(2) 2.836(3) 171(3) 1_565 yes

loop_
_geom_torsion_atom_site_label_1
_geom_torsion_atom_site_label_2
_geom_torsion_atom_site_label_3
_geom_torsion_atom_site_label_4
_geom_torsion
C10 C1 C2 C3 167.09(19)
O1 C5 C6 C7 139.7(2)
C10 C5 C6 C7 -43.6(3)
C5 C6 C7 C8 53.5(3)
C6 C7 C8 C14 178.38(17)
C6 C7 C8 C9 -60.7(2)
C7 C8 C9 C11 -173.83(17)
C14 C8 C9 C11 -51.0(2)
C7 C8 C9 C10 57.6(2)
C14 C8 C9 C10 -179.54(16)
O1 C5 C10 C1 -20.1(3)
C6 C5 C10 C1 163.23(19)
O1 C5 C10 C19 95.4(2)
C6 C5 C10 C19 -81.3(2)
O1 C5 C10 C9 -144.1(2)
C6 C5 C10 C9 39.2(2)
C2 C1 C10 C5 -69.6(2)
C2 C1 C10 C19 177.37(18)
C2 C1 C10 C9 54.0(2)
C11 C9 C10 C5 -174.43(17)
C8 C9 C10 C5 -45.6(2)
C11 C9 C10 C1 63.4(2)
C8 C9 C10 C1 -167.68(17)
C11 C9 C10 C19 -58.1(2)
C8 C9 C10 C19 70.8(2)
C8 C9 C11 C12 48.5(2)
C10 C9 C11 C12 177.44(18)
C9 C11 C12 C13 -52.0(2)
C11 C12 C13 C18 -66.2(2)
C11 C12 C13 C14 57.5(2)
C11 C12 C13 C17 168.16(18)
C7 C8 C14 C15 -55.9(2)
C9 C8 C14 C15 -177.37(17)
C7 C8 C14 C13 -178.62(17)
C9 C8 C14 C13 59.9(2)
C12 C13 C14 C8 -63.7(2)
C18 C13 C14 C8 59.4(2)
C17 C13 C14 C8 174.46(16)
C12 C13 C14 C15 166.09(17)
C18 C13 C14 C15 -70.8(2)
C17 C13 C14 C15 44.23(19)
C8 C14 C15 C16 -157.10(17)
C13 C14 C15 C16 -30.7(2)
C14 C15 C16 C17 4.5(2)
C15 C16 C17 O2 144.10(17)
C15 C16 C17 C13 23.2(2)
C12 C13 C17 O2 86.7(2)
C18 C13 C17 O2 -40.2(2)
C14 C13 C17 O2 -158.02(17)
C12 C13 C17 C16 -156.30(18)
C18 C13 C17 C16 76.8(2)
C14 C13 C17 C16 -41.00(19)
C27 C22 C23 C24 0.0(3)
C4 C22 C23 C24 179.8(2)
C22 C23 C24 C25 -0.2(3)
C23 C24 C25 C26 0.1(3)
C24 C25 C26 C27 0.2(3)
C25 C26 C27 C22 -0.4(3)
C25 C26 C27 C28 178.8(2)
C23 C22 C27 C26 0.3(3)
C4 C22 C27 C26 -179.5(2)
C23 C22 C27 C28 -179.0(2)
C4 C22 C27 C28 1.2(3)
C26 C27 C28 O4 17.7(3)
C22 C27 C28 O4 -163.1(2)
O3 C20 O2 C17 -2.6(3)
C21 C20 O2 C17 176.87(19)
C16 C17 O2 C20 155.22(19)
C13 C17 O2 C20 -89.2(2)
